data_4003483
loop_
_publ_author_name
'Li, Sunsun'
'Zhao, Wenchao'
'Zhang, Jianqi'
'Liu, Xiaoyu'
'Zheng, Zhong'
'He, Chang'
'Xu, Bowei'
'Wei, Zhixiang'
'Hou, Jianhui'

_publ_section_title
;
 Influence of Covalent and Noncovalent Backbone Rigidification Strategies
 on the Aggregation Structures of a Wide-Band-Gap Polymer for Photovoltaic
 Cells
;
_journal_name_full 'Chemistry of Materials'
_journal_paper_doi 10.1021/acs.chemmater.9b04971
_journal_year 2020
_chemical_formula_moiety 'C20 H12 F2 O4 S4'
_chemical_formula_sum 'C20 H12 F2 O4 S4'
_chemical_formula_weight 482.54
_space_group_crystal_system monoclinic
_space_group_IT_number 15
_space_group_name_Hall '-C 2yc'
_space_group_name_H-M_alt 'C 1 2/c 1'
_atom_sites_solution_hydrogens geom
_atom_sites_solution_primary dual
_audit_creation_date 2019-07-01
_audit_creation_method
;
Olex2 1.2
(compiled 2018.05.29 svn.r3508 for OlexSys, GUI svn.r5506)
;
_cell_angle_alpha 90
_cell_angle_beta 97.5378(16)
_cell_angle_gamma 90
_cell_formula_units_Z 4
_cell_length_a 18.9984(3)
_cell_length_b 3.80922(6)
_cell_length_c 26.9065(4)
_cell_measurement_reflns_used 9296
_cell_measurement_temperature 170.00(13)
_cell_measurement_theta_max 73.8070
_cell_measurement_theta_min 3.2900
_cell_volume 1930.37(5)
_computing_cell_refinement 'CrysAlisPro 1.171.40.14e (Rigaku OD, 2018)'
_computing_data_collection 'CrysAlisPro 1.171.40.14e (Rigaku OD, 2018)'
_computing_data_reduction 'CrysAlisPro 1.171.40.14e (Rigaku OD, 2018)'
_computing_molecular_graphics 'Olex2 (Dolomanov et al., 2009)'
_computing_publication_material 'Olex2 (Dolomanov et al., 2009)'
_computing_structure_refinement 'ShelXL (Sheldrick, 2015)'
_computing_structure_solution 'ShelXT (Sheldrick, 2015)'
_diffrn_ambient_environment N~2~
_diffrn_ambient_temperature 170.00(13)
_diffrn_detector 'CCD plate'
_diffrn_detector_type HyPix
_diffrn_measured_fraction_theta_full 1.000
_diffrn_measured_fraction_theta_max 0.977
_diffrn_measurement_details
;
List of Runs (angles in degrees, time in seconds):

  # Type    Start    End  Width  t~exp~   \w     \q     \k     \f   Frames
--------------------------------------------------------------------------
  1  \w     35.00 120.00   0.50    0.60    --   46.95  38.00 -90.00  170
  2  \w     91.00 169.00   0.50    1.00    --  103.25  30.00-180.00  156
  3  \w     81.00 169.00   0.50    1.00    --  103.25  77.00 -30.00  176
  4  \w     81.00 169.00   0.50    1.00    --  103.25  77.00-150.00  176
  5  \w     81.00 169.00   0.50    1.00    --  103.25  77.00 -60.00  176
  6  \w     55.00 119.00   0.50    0.60    --   46.95 157.00-129.00  128
  7  \w     32.00 118.00   0.50    0.60    --   46.95  57.00   0.00  172
  8  \w     28.00 116.00   0.50    1.00    --  103.25 -30.00 -90.00  176
  9  \w     33.00 115.00   0.50    0.60    --   46.95-157.00-165.00  164
 10  \w     33.00 139.00   0.50    1.00    --  103.25-157.00-165.00  212
 11  \w     31.00 109.00   0.50    1.00    --  103.25 -94.00-180.00  156
 12  \w     31.00 109.00   0.50    1.00    --  103.25 -94.00-120.00  156
 13  \w     31.00 109.00   0.50    1.00    --  103.25 -94.00-150.00  156
 14  \w     12.00  91.00   0.50    0.60    --   46.95-119.00 -10.00  158
 15  \w     32.00 118.00   0.50    0.60    --   46.95  57.00  90.00  172
 16  \w     24.00 119.00   0.50    0.60    --   46.95  77.00 150.00  190
 17  \w     24.00 119.00   0.50    0.60    --   46.95  77.00   0.00  190
 18  \w     24.00 119.00   0.50    0.60    --   46.95  77.00  90.00  190
 19  \w     24.00 119.00   0.50    0.60    --   46.95  77.00 -90.00  190
 20  \w   -112.00 -27.00   0.50    1.00    --  -99.00  45.00 -60.00  170
 21  \w   -118.00 -32.00   0.50    0.60    --  -46.95 -57.00-180.00  172
 22  \w   -119.00 -49.00   0.50    0.60    --  -46.95-157.00-165.00  140
 23  \w   -112.00 -24.00   0.50    1.00    --  -99.00  30.00 120.00  176
 24  \w   -115.00 -26.00   0.50    1.00    --  -99.00  61.00  90.00  178
 25  \w   -113.00 -24.00   0.50    1.00    --  -99.00  15.00  30.00  178
 26  \w   -119.00 -71.00   0.50    0.60    --  -46.95-125.00 120.00   96
 27  \w   -119.00 -71.00   0.50    0.60    --  -46.95-125.00 -30.00   96
 28  \w   -168.00 -85.00   0.50    1.00    --  -99.00 -15.00-120.00  166
 29  \w   -168.00 -75.00   0.50    1.00    --  -99.00-119.00 -10.00  186
 30  \w   -168.00 -86.00   0.50    1.00    --  -99.00 -45.00  90.00  164
 31  \w   -168.00 -86.00   0.50    1.00    --  -99.00 -30.00  30.00  164
 32  \w   -138.00 -27.00   0.50    1.00    --  -99.00 157.00-129.00  222
;
_diffrn_measurement_device 'four-circle diffractometer'
_diffrn_measurement_device_type 'XtaLAB Synergy R, HyPix'
_diffrn_measurement_method '\w scans'
_diffrn_orient_matrix_type 'CrysAlisPro convention (1999,Acta A55,543-557)'
_diffrn_orient_matrix_UB_11 -0.0046127000
_diffrn_orient_matrix_UB_12 0.3391603000
_diffrn_orient_matrix_UB_13 0.0305983000
_diffrn_orient_matrix_UB_21 -0.0123026000
_diffrn_orient_matrix_UB_22 0.2140854000
_diffrn_orient_matrix_UB_23 -0.0489448000
_diffrn_orient_matrix_UB_31 -0.0807326000
_diffrn_orient_matrix_UB_32 -0.0520363000
_diffrn_orient_matrix_UB_33 -0.0019741000
_diffrn_radiation_monochromator mirror
_diffrn_radiation_probe x-ray
_diffrn_radiation_type CuK\a
_diffrn_radiation_wavelength 1.54184
_diffrn_reflns_av_R_equivalents 0.0310
_diffrn_reflns_av_unetI/netI 0.0133
_diffrn_reflns_Laue_measured_fraction_full 1.000
_diffrn_reflns_Laue_measured_fraction_max 0.977
_diffrn_reflns_limit_h_max 19
_diffrn_reflns_limit_h_min -22
_diffrn_reflns_limit_k_max 4
_diffrn_reflns_limit_k_min -4
_diffrn_reflns_limit_l_max 33
_diffrn_reflns_limit_l_min -33
_diffrn_reflns_number 17024
_diffrn_reflns_point_group_measured_fraction_full 1.000
_diffrn_reflns_point_group_measured_fraction_max 0.977
_diffrn_reflns_theta_full 67.684
_diffrn_reflns_theta_max 75.554
_diffrn_reflns_theta_min 3.314
_diffrn_source 'Rotating-anode X-ray tube'
_diffrn_source_type 'PhotonJet R (Cu) X-ray Source'
_exptl_absorpt_coefficient_mu 4.952
_exptl_absorpt_correction_T_max 1.00000
_exptl_absorpt_correction_T_min 0.80992
_exptl_absorpt_correction_type multi-scan
_exptl_absorpt_process_details
;
CrysAlisPro 1.171.40.14e (Rigaku Oxford Diffraction, 2018)
Empirical absorption correction using spherical harmonics,
 implemented in SCALE3 ABSPACK scaling algorithm.
;
_exptl_crystal_colour black
_exptl_crystal_colour_primary black
_exptl_crystal_density_diffrn 1.660
_exptl_crystal_description plate
_exptl_crystal_F_000 984
_exptl_crystal_size_max 0.25
_exptl_crystal_size_mid 0.03
_exptl_crystal_size_min 0.02
_refine_diff_density_max 0.227
_refine_diff_density_min -0.298
_refine_diff_density_rms 0.059
_refine_ls_extinction_method none
_refine_ls_goodness_of_fit_ref 1.087
_refine_ls_hydrogen_treatment constr
_refine_ls_matrix_type full
_refine_ls_number_parameters 244
_refine_ls_number_reflns 1954
_refine_ls_number_restraints 6
_refine_ls_restrained_S_all 1.085
_refine_ls_R_factor_all 0.0348
_refine_ls_R_factor_gt 0.0339
_refine_ls_shift/su_max 0.001
_refine_ls_shift/su_mean 0.000
_refine_ls_structure_factor_coef Fsqd
_refine_ls_weighting_details 'w=1/[\s^2^(Fo^2^)+(0.0552P)^2^+2.4087P] where P=(Fo^2^+2Fc^2^)/3'
_refine_ls_weighting_scheme calc
_refine_ls_wR_factor_gt 0.0968
_refine_ls_wR_factor_ref 0.0976
_reflns_Friedel_coverage 0.000
_reflns_number_gt 1881
_reflns_number_total 1954
_reflns_threshold_expression 'I > 2\s(I)'
_cod_data_source_file cm9b04971_si_003.cif
_cod_data_source_block tx931a
_cod_original_cell_volume 1930.37(6)
_cod_database_code 4003483
_shelx_shelxl_version_number 2018/3
_chemical_oxdiff_formula CHSFO
_shelx_space_group_comment
;
The symmetry employed for this shelxl refinement is uniquely defined
by the following loop, which should always be used as a source of
symmetry information in preference to the above space-group names.
They are only intended as comments.
;
_reflns_odcompleteness_completeness 99.95
_reflns_odcompleteness_iscentric 1
_reflns_odcompleteness_theta 68.13
_olex2_refinement_description
;
1. Fixed Uiso
 At 1.2 times of:
  All C(H) groups
 At 1.5 times of:
  All C(H,H,H) groups
2. Restrained distances
 C3-C2 \\sim C3A-C2A
 with sigma of 0.02
 C2-C1 \\sim C2A-C1A
 with sigma of 0.02
 C4-C3 \\sim C4A-C3A
 with sigma of 0.02
3. Restrained planarity
 C4A, C3A, C2A, C1A, S2A, F1A
 with sigma of 0.1
4. Uiso/Uaniso restraints and constraints
Uanis(C2) = Uanis(C2A)
Uanis(C3) = Uanis(C3A)
Uanis(C8) = Uanis(C8A)
Uanis(C10) = Uanis(C10A)
Uanis(F1) = Uanis(F1A)
5. Others
 Sof(S1A)=Sof(S2A)=Sof(O1A)=Sof(O2A)=Sof(C1A)=Sof(C4A)=Sof(C5A)=Sof(C6A)=
 Sof(C7A)=Sof(H7A)=Sof(C9A)=Sof(F1A)=Sof(C2A)=Sof(C3A)=Sof(H3A)=Sof(C8A)=
 Sof(H8A)=Sof(C10A)=Sof(H10D)=Sof(H10E)=Sof(H10F)=1-FVAR(1)
 Sof(S1)=Sof(S2)=Sof(F1)=Sof(O1)=Sof(O2)=Sof(C1)=Sof(C2)=Sof(C3)=Sof(H3)=
 Sof(C4)=Sof(C5)=Sof(C6)=Sof(C7)=Sof(H7)=Sof(C8)=Sof(H8)=Sof(C9)=Sof(C10)=
 Sof(H10A)=Sof(H10B)=Sof(H10C)=FVAR(1)
6.a Aromatic/amide H refined with riding coordinates:
 C3(H3), C7(H7), C7A(H7A), C8(H8), C3A(H3A), C8A(H8A)
6.b Idealised Me refined as rotating group:
 C10A(H10D,H10E,H10F), C10(H10A,H10B,H10C)
;
_olex2_submission_special_instructions 'No special instructions were received'
_oxdiff_exptl_absorpt_empirical_details
;
Empirical correction (ABSPACK) includes:
- Absorption correction using spherical harmonics
- Frame scaling
;
_oxdiff_exptl_absorpt_empirical_full_max 1.392
_oxdiff_exptl_absorpt_empirical_full_min 0.732

loop_
_space_group_symop_operation_xyz
'x, y, z'
'-x, y, -z+1/2'
'x+1/2, y+1/2, z'
'-x+1/2, y+1/2, -z+1/2'
'-x, -y, -z'
'x, -y, z-1/2'
'-x+1/2, -y+1/2, -z'
'x+1/2, -y+1/2, z-1/2'

loop_
_atom_site_label
_atom_site_type_symbol
_atom_site_fract_x
_atom_site_fract_y
_atom_site_fract_z
_atom_site_U_iso_or_equiv
_atom_site_adp_type
_atom_site_occupancy
_atom_site_site_symmetry_order
_atom_site_calc_flag
_atom_site_refinement_flags_posn
_atom_site_refinement_flags_adp
_atom_site_refinement_flags_occupancy
_atom_site_disorder_assembly
_atom_site_disorder_group
S1 S 0.50794(15) -0.0494(6) 0.57469(11) 0.0283(3) Uani 0.7497(18) 1 d . . P A 1
S1A S 0.5062(5) 1.0416(18) 0.5767(4) 0.0437(19) Uani 0.2503(18) 1 d . . P A 2
S2 S 0.64368(3) 0.28964(14) 0.52466(2) 0.02280(18) Uani 0.7497(18) 1 d . . P A 1
S2A S 0.64371(9) 0.7101(6) 0.52468(7) 0.0375(7) Uani 0.2503(18) 1 d . . P A 2
F1 F 0.83078(17) -0.0525(5) 0.57436(12) 0.0317(5) Uani 0.7497(18) 1 d . . P A 1
O1 O 0.68772(16) 0.4207(6) 0.69002(12) 0.0332(6) Uani 0.7497(18) 1 d . . P A 1
O1A O 0.6849(6) 0.575(2) 0.6907(4) 0.051(3) Uani 0.2503(18) 1 d . . P A 2
O2 O 0.60673(9) 0.3178(5) 0.74205(6) 0.0329(4) Uani 0.7497(18) 1 d . . P A 1
O2A O 0.6061(3) 0.669(2) 0.7427(2) 0.0502(17) Uani 0.2503(18) 1 d . . P A 2
C1 C 0.73268(11) 0.2054(5) 0.52136(8) 0.0220(4) Uani 0.7497(18) 1 d D . P A 1
C1A C 0.7328(4) 0.794(2) 0.5218(3) 0.0387(19) Uani 0.2503(18) 1 d D . P A 2
C2 C 0.7614(2) 0.0555(6) 0.56548(14) 0.0245(6) Uani 0.7497(18) 1 d D . P A 1
C3 C 0.7155(3) -0.005(2) 0.6011(3) 0.0281(5) Uani 0.7497(18) 1 d D . P A 1
H3 H 0.728389 -0.114679 0.631843 0.034 Uiso 0.7497(18) 1 calc R . P A 1
C4 C 0.64849(12) 0.1197(7) 0.58457(8) 0.0229(4) Uani 0.7497(18) 1 d D . P A 1
C4A C 0.6490(4) 0.888(3) 0.5846(3) 0.0398(19) Uani 0.2503(18) 1 d D . P A 2
C5 C 0.58510(14) 0.0978(7) 0.60902(9) 0.0234(5) Uani 0.7497(18) 1 d . . P A 1
C5A C 0.5851(4) 0.910(3) 0.6101(3) 0.038(2) Uani 0.2503(18) 1 d . . P A 2
C6 C 0.57483(11) 0.1629(6) 0.65842(8) 0.0227(4) Uani 0.7497(18) 1 d . . P A 1
C6A C 0.5743(4) 0.832(2) 0.6589(3) 0.0398(19) Uani 0.2503(18) 1 d . . P A 2
C7 C 0.50381(17) 0.0932(8) 0.66719(12) 0.0293(6) Uani 0.7497(18) 1 d . . P A 1
H7 H 0.487764 0.128365 0.698014 0.035 Uiso 0.7497(18) 1 calc R . P A 1
C7A C 0.5041(5) 0.912(4) 0.6675(4) 0.042(2) Uani 0.2503(18) 1 d . . P A 2
H7A H 0.487146 0.873837 0.697938 0.051 Uiso 0.2503(18) 1 calc R . P A 2
C8 C 0.4609(4) -0.0324(11) 0.6252(3) 0.0295(9) Uani 0.7497(18) 1 d . . P A 1
H8 H 0.413584 -0.097723 0.624401 0.035 Uiso 0.7497(18) 1 calc R . P A 1
C9 C 0.62941(11) 0.3112(6) 0.69667(8) 0.0233(4) Uani 0.7497(18) 1 d . . P A 1
C9A C 0.6293(4) 0.680(2) 0.6970(3) 0.0394(19) Uani 0.2503(18) 1 d . . P A 2
F1A F 0.8290(6) 1.053(2) 0.5719(4) 0.0317(5) Uani 0.2503(18) 1 d . . P A 2
C2A C 0.7599(8) 0.950(3) 0.5660(5) 0.0245(6) Uani 0.2503(18) 1 d D . P A 2
C3A C 0.7156(9) 1.010(6) 0.6025(9) 0.0281(5) Uani 0.2503(18) 1 d D . P A 2
H3A H 0.728773 1.115372 0.633536 0.034 Uiso 0.2503(18) 1 calc R . P A 2
C8A C 0.4654(13) 1.046(5) 0.6279(10) 0.0295(9) Uani 0.2503(18) 1 d . . P A 2
H8A H 0.419850 1.133924 0.628397 0.035 Uiso 0.2503(18) 1 calc R . P A 2
C10A C 0.6570(12) 0.551(4) 0.7845(7) 0.0343(8) Uani 0.2503(18) 1 d . . P A 2
H10D H 0.688079 0.379142 0.772997 0.051 Uiso 0.2503(18) 1 calc GR . P A 2
H10E H 0.632128 0.449068 0.809800 0.051 Uiso 0.2503(18) 1 calc GR . P A 2
H10F H 0.684501 0.747768 0.798451 0.051 Uiso 0.2503(18) 1 calc GR . P A 2
C10 C 0.6569(3) 0.4522(9) 0.7812(2) 0.0343(8) Uani 0.7497(18) 1 d . . P A 1
H10A H 0.675243 0.671437 0.770866 0.051 Uiso 0.7497(18) 1 calc GR . P A 1
H10B H 0.695094 0.287730 0.788537 0.051 Uiso 0.7497(18) 1 calc GR . P A 1
H10C H 0.634168 0.488446 0.810614 0.051 Uiso 0.7497(18) 1 calc GR . P A 1

loop_
_atom_site_aniso_label
_atom_site_aniso_U_11
_atom_site_aniso_U_22
_atom_site_aniso_U_33
_atom_site_aniso_U_23
_atom_site_aniso_U_13
_atom_site_aniso_U_12
S1 0.0250(5) 0.0297(8) 0.0288(5) -0.0034(5) -0.0018(3) -0.0032(5)
S1A 0.0326(17) 0.058(5) 0.0354(16) -0.010(3) -0.0130(11) 0.012(3)
S2 0.0218(3) 0.0241(3) 0.0217(3) 0.00159(19) 0.00006(19) 0.00108(19)
S2A 0.0274(10) 0.0500(13) 0.0322(10) -0.0046(8) -0.0070(7) 0.0004(8)
F1 0.0226(6) 0.0395(15) 0.0315(7) 0.0113(12) -0.0024(5) 0.0060(12)
O1 0.0273(13) 0.0441(15) 0.0280(10) -0.0040(13) 0.0030(9) -0.0092(13)
O1A 0.045(5) 0.068(7) 0.037(4) 0.002(5) -0.001(3) 0.034(6)
O2 0.0285(9) 0.0479(11) 0.0222(8) -0.0046(7) 0.0031(6) -0.0056(7)
O2A 0.031(3) 0.085(5) 0.033(3) 0.006(3) -0.001(2) 0.007(3)
C1 0.0222(10) 0.0209(10) 0.0224(10) -0.0001(8) 0.0003(8) -0.0004(8)
C1A 0.029(4) 0.053(5) 0.032(4) -0.001(3) -0.006(3) -0.002(3)
C2 0.0237(9) 0.0214(18) 0.0266(9) 0.0012(14) -0.0032(7) -0.0017(16)
C3 0.0289(9) 0.0294(11) 0.0246(9) 0.0010(7) -0.0023(7) -0.0003(7)
C4 0.0265(11) 0.0202(11) 0.0214(10) 0.0006(9) 0.0006(8) -0.0014(9)
C4A 0.031(4) 0.060(6) 0.025(4) 0.003(4) -0.007(3) 0.009(4)
C5 0.0259(12) 0.0171(11) 0.0262(11) 0.0032(10) -0.0005(8) -0.0009(10)
C5A 0.022(4) 0.060(6) 0.031(4) 0.003(5) -0.002(3) 0.001(5)
C6 0.0227(10) 0.0200(10) 0.0246(10) 0.0016(8) 0.0005(8) -0.0005(8)
C6A 0.028(4) 0.045(5) 0.043(4) -0.007(4) -0.010(3) -0.001(3)
C7 0.0256(13) 0.0291(14) 0.0332(13) 0.0019(13) 0.0042(10) 0.0007(13)
C7A 0.022(4) 0.073(8) 0.032(4) -0.003(6) 0.003(3) 0.007(5)
C8 0.0228(14) 0.024(3) 0.0399(14) -0.004(2) -0.0008(11) -0.0061(18)
C9 0.0245(11) 0.0221(10) 0.0230(10) 0.0006(8) 0.0021(8) 0.0009(8)
C9A 0.030(4) 0.047(5) 0.038(4) -0.008(4) -0.006(3) 0.001(4)
F1A 0.0226(6) 0.0395(15) 0.0315(7) 0.0113(12) -0.0024(5) 0.0060(12)
C2A 0.0237(9) 0.0214(18) 0.0266(9) 0.0012(14) -0.0032(7) -0.0017(16)
C3A 0.0289(9) 0.0294(11) 0.0246(9) 0.0010(7) -0.0023(7) -0.0003(7)
C8A 0.0228(14) 0.024(3) 0.0399(14) -0.004(2) -0.0008(11) -0.0061(18)
C10A 0.0379(11) 0.037(3) 0.0262(12) -0.0108(19) -0.0013(9) -0.004(2)
C10 0.0379(11) 0.037(3) 0.0262(12) -0.0108(19) -0.0013(9) -0.004(2)

loop_
_atom_type_symbol
_atom_type_description
_atom_type_scat_dispersion_real
_atom_type_scat_dispersion_imag
_atom_type_scat_source
C C 0.0181 0.0091 'International Tables Vol C Tables 4.2.6.8 and 6.1.1.4'
H H 0.0000 0.0000 'International Tables Vol C Tables 4.2.6.8 and 6.1.1.4'
F F 0.0727 0.0534 'International Tables Vol C Tables 4.2.6.8 and 6.1.1.4'
O O 0.0492 0.0322 'International Tables Vol C Tables 4.2.6.8 and 6.1.1.4'
S S 0.3331 0.5567 'International Tables Vol C Tables 4.2.6.8 and 6.1.1.4'

loop_
_geom_angle_atom_site_label_1
_geom_angle_atom_site_label_2
_geom_angle_atom_site_label_3
_geom_angle
_geom_angle_site_symmetry_1
_geom_angle_site_symmetry_3
_geom_angle_publ_flag
C5 S1 C8 93.3(3) . . ?
C8A S1A C5A 92.2(11) . . ?
C4 S2 C1 92.63(10) . . ?
C1A S2A C4A 91.8(4) . . ?
C9 O2 C10 114.6(3) . . ?
C9A O2A C10A 116.6(10) . . ?
C1 C1 S2 123.3(2) 7_656 . ?
C2 C1 S2 108.3(2) . . ?
C2 C1 C1 128.4(3) . 7_656 ?
C1A C1A S2A 122.5(7) 7_666 . ?
C2A C1A S2A 107.4(8) . . ?
C2A C1A C1A 130.1(11) . 7_666 ?
F1 C2 C3 120.2(4) . . ?
C1 C2 F1 122.8(3) . . ?
C1 C2 C3 116.8(4) . . ?
C4 C3 C2 110.8(5) . . ?
C3 C4 S2 111.4(3) . . ?
C3 C4 C5 128.4(4) . . ?
C5 C4 S2 119.99(17) . . ?
C5A C4A S2A 120.2(6) . . ?
C3A C4A S2A 113.3(11) . . ?
C3A C4A C5A 126.4(12) . . ?
C4 C5 S1 118.4(2) . . ?
C6 C5 S1 110.8(2) . . ?
C6 C5 C4 130.8(2) . . ?
C4A C5A S1A 119.2(7) . . ?
C6A C5A S1A 109.2(7) . . ?
C6A C5A C4A 131.6(8) . . ?
C5 C6 C7 112.3(2) . . ?
C5 C6 C9 124.2(2) . . ?
C7 C6 C9 123.4(2) . . ?
C5A C6A C7A 111.7(8) . . ?
C5A C6A C9A 124.0(8) . . ?
C7A C6A C9A 124.4(8) . . ?
C8 C7 C6 113.4(4) . . ?
C8A C7A C6A 112.9(14) . . ?
C7 C8 S1 110.2(4) . . ?
O1 C9 O2 122.1(2) . . ?
O1 C9 C6 126.8(2) . . ?
O2 C9 C6 111.13(18) . . ?
O1A C9A O2A 121.9(9) . . ?
O1A C9A C6A 127.3(9) . . ?
O2A C9A C6A 110.8(7) . . ?
C1A C2A C3A 119.4(15) . . ?
F1A C2A C1A 118.2(13) . . ?
F1A C2A C3A 122.3(13) . . ?
C4A C3A C2A 108.0(18) . . ?
C7A C8A S1A 113.3(18) . . ?

loop_
_geom_bond_atom_site_label_1
_geom_bond_atom_site_label_2
_geom_bond_distance
_geom_bond_site_symmetry_2
_geom_bond_publ_flag
S1 C5 1.721(4) . ?
S1 C8 1.722(8) . ?
S1A C5A 1.721(13) . ?
S1A C8A 1.67(3) . ?
S2 C1 1.735(2) . ?
S2 C4 1.728(2) . ?
S2A C1A 1.734(8) . ?
S2A C4A 1.739(9) . ?
F1 C2 1.372(5) . ?
O1 C9 1.219(4) . ?
O1A C9A 1.162(13) . ?
O2 C9 1.347(3) . ?
O2 C10 1.420(5) . ?
O2A C9A 1.360(10) . ?
O2A C10A 1.46(2) . ?
C1 C1 1.438(4) 7_656 ?
C1 C2 1.365(4) . ?
C1A C1A 1.456(16) 7_666 ?
C1A C2A 1.368(13) . ?
C2 C3 1.398(6) . ?
C3 C4 1.376(6) . ?
C4 C5 1.448(3) . ?
C4A C5A 1.474(12) . ?
C4A C3A 1.375(18) . ?
C5 C6 1.391(3) . ?
C5A C6A 1.385(12) . ?
C6 C7 1.425(4) . ?
C6 C9 1.474(3) . ?
C6A C7A 1.417(12) . ?
C6A C9A 1.483(11) . ?
C7 C8 1.390(7) . ?
C7A C8A 1.32(3) . ?
F1A C2A 1.360(19) . ?
C2A C3A 1.393(16) . ?
